data_4305489
loop_
_publ_author_name
'Konstantin V. Luzyanin'
'Pavel V. Gushchin'
'Armando J. L. Pombeiro'
'Matti Haukka'
'Victor I. Ovcharenko'
'Vadim Yu. Kukushkin'

_publ_section_title
;
Oxidation of Pt-bound Bis-hydroxylamine as a Novel Route to Unexplored
Dinitrosoalkane Ligated Species
;
_journal_name_full 'Inorganic Chemistry'
_journal_page_first 6919
_journal_page_last 6930
_journal_paper_doi 10.1021/ic800481a
_journal_volume 47
_journal_year 2008
_chemical_formula_moiety 'C4 H12 Cl2 O2 Pt S2'
_chemical_formula_sum 'C4 H12 Cl2 O2 Pt S2'
_chemical_formula_weight 422.25
_chemical_name_systematic
;
 ? 
;
_space_group_IT_number 14
_symmetry_cell_setting monoclinic
_symmetry_space_group_name_Hall '-P 2yn'
_symmetry_space_group_name_H-M 'P 1 21/n 1'
_atom_sites_solution_hydrogens geom
_atom_sites_solution_primary direct
_atom_sites_solution_secondary difmap
_audit_creation_method SHELXL-97
_cell_angle_alpha 90.00
_cell_angle_beta 105.578(2)
_cell_angle_gamma 90.00
_cell_formula_units_Z 4
_cell_length_a 8.6146(4)
_cell_length_b 13.5513(5)
_cell_length_c 9.3616(3)
_cell_measurement_reflns_used 2418
_cell_measurement_temperature 120(2)
_cell_measurement_theta_max 27.50
_cell_measurement_theta_min 2.71
_cell_volume 1052.72(7)
_computing_cell_refinement 'Denzo/Scalepack (Otwinowski & Minor, 1997)'
_computing_data_collection 'Collect (Bruker AXS BV, 1997-2004)'
_computing_data_reduction 'Denzo/Scalepack (Otwinowski & Minor, 1997)'
_computing_molecular_graphics 'Diamond v.3.1e (Brandenburg, 2007)'
_computing_publication_material 'SHELXL-97 (Sheldrick, 1997)'
_computing_structure_refinement 'SHELXL-97 (Sheldrick, 1997)'
_computing_structure_solution 'SHELXS-97 (Sheldrick, 1997)'
_diffrn_ambient_temperature 120(2)
_diffrn_detector_area_resol_mean 9
_diffrn_measured_fraction_theta_full 0.998
_diffrn_measured_fraction_theta_max 0.998
_diffrn_measurement_device '95mm CCD camera on \k-goniostat'
_diffrn_measurement_device_type 'Nonius KappaCCD'
_diffrn_measurement_method '\f scans and \w scans with \k offset'
_diffrn_radiation_monochromator 'horizontally mounted graphite crystal'
_diffrn_radiation_source 'fine-focus sealed tube'
_diffrn_radiation_type MoK\a
_diffrn_radiation_wavelength 0.71073
_diffrn_reflns_av_R_equivalents 0.0462
_diffrn_reflns_av_sigmaI/netI 0.0376
_diffrn_reflns_limit_h_max 11
_diffrn_reflns_limit_h_min -11
_diffrn_reflns_limit_k_max 17
_diffrn_reflns_limit_k_min -17
_diffrn_reflns_limit_l_max 12
_diffrn_reflns_limit_l_min -12
_diffrn_reflns_number 10172
_diffrn_reflns_theta_full 27.50
_diffrn_reflns_theta_max 27.50
_diffrn_reflns_theta_min 2.71
_exptl_absorpt_coefficient_mu 14.187
_exptl_absorpt_correction_T_max 0.6517
_exptl_absorpt_correction_T_min 0.1169
_exptl_absorpt_correction_type multi-scan
_exptl_absorpt_process_details 'Xprep in Shelxtl v.6.14-1 (Sheldrick, 2005)'
_exptl_crystal_colour colorless
_exptl_crystal_density_diffrn 2.664
_exptl_crystal_density_method 'not measured'
_exptl_crystal_description needle
_exptl_crystal_F_000 784
_exptl_crystal_size_max 0.26
_exptl_crystal_size_mid 0.03
_exptl_crystal_size_min 0.03
_refine_diff_density_max 1.524
_refine_diff_density_min -1.730
_refine_diff_density_rms 0.199
_refine_ls_extinction_method none
_refine_ls_goodness_of_fit_ref 1.054
_refine_ls_hydrogen_treatment constr
_refine_ls_matrix_type full
_refine_ls_number_parameters 104
_refine_ls_number_reflns 2418
_refine_ls_number_restraints 0
_refine_ls_restrained_S_all 1.054
_refine_ls_R_factor_all 0.0321
_refine_ls_R_factor_gt 0.0241
_refine_ls_shift/su_max 0.001
_refine_ls_shift/su_mean 0.000
_refine_ls_structure_factor_coef Fsqd
_refine_ls_weighting_details 'calc w=1/[\s^2^(Fo^2^)+(0.0227P)^2^+0.8022P] where P=(Fo^2^+2Fc^2^)/3'
_refine_ls_weighting_scheme calc
_refine_ls_wR_factor_gt 0.0504
_refine_ls_wR_factor_ref 0.0529
_reflns_number_gt 2109
_reflns_number_total 2418
_reflns_threshold_expression >2sigma(I)
_cod_data_source_file ic800481a-file003_6.cif
_cod_data_source_block S1
_cod_original_sg_symbol_H-M 'P 21/n'
_cod_database_code 4305489

loop_
_symmetry_equiv_pos_as_xyz
'x, y, z'
'-x+1/2, y+1/2, -z+1/2'
'-x, -y, -z'
'x-1/2, -y-1/2, z-1/2'

loop_
_atom_site_label
_atom_site_type_symbol
_atom_site_fract_x
_atom_site_fract_y
_atom_site_fract_z
_atom_site_U_iso_or_equiv
_atom_site_adp_type
_atom_site_occupancy
_atom_site_symmetry_multiplicity
_atom_site_calc_flag
_atom_site_refinement_flags
_atom_site_disorder_assembly
_atom_site_disorder_group
Pt1 Pt 0.02669(2) 0.516089(12) 0.785584(17) 0.01302(7) Uani 1 1 d . . .
Cl1 Cl 0.30328(14) 0.49429(8) 0.86160(13) 0.0210(2) Uani 1 1 d . . .
Cl2 Cl 0.00230(14) 0.35477(8) 0.86002(12) 0.0203(2) Uani 1 1 d . . .
S1 S -0.24149(13) 0.53265(8) 0.69158(12) 0.0148(2) Uani 1 1 d . . .
S2 S 0.06817(14) 0.66947(8) 0.71725(11) 0.0155(2) Uani 1 1 d . . .
O3 O -0.2879(4) 0.5537(2) 0.5313(3) 0.0199(7) Uani 1 1 d . . .
O6 O -0.0723(4) 0.7343(2) 0.6702(4) 0.0224(7) Uani 1 1 d . . .
C1 C -0.3520(6) 0.4287(3) 0.7229(5) 0.0220(10) Uani 1 1 d . . .
H1A H -0.4664 0.4381 0.6723 0.033 Uiso 1 1 calc R . .
H1B H -0.3388 0.4210 0.8296 0.033 Uiso 1 1 calc R . .
H1C H -0.3122 0.3695 0.6842 0.033 Uiso 1 1 calc R . .
C2 C -0.3225(6) 0.6245(3) 0.7854(5) 0.0213(10) Uani 1 1 d . . .
H2A H -0.2778 0.6890 0.7704 0.032 Uiso 1 1 calc R . .
H2B H -0.2945 0.6093 0.8916 0.032 Uiso 1 1 calc R . .
H2C H -0.4400 0.6260 0.7461 0.032 Uiso 1 1 calc R . .
C3 C 0.1623(6) 0.6622(4) 0.5710(5) 0.0246(11) Uani 1 1 d . . .
H3A H 0.0858 0.6357 0.4821 0.037 Uiso 1 1 calc R . .
H3B H 0.2564 0.6186 0.6002 0.037 Uiso 1 1 calc R . .
H3C H 0.1969 0.7282 0.5497 0.037 Uiso 1 1 calc R . .
C4 C 0.2141(6) 0.7311(4) 0.8579(5) 0.0240(11) Uani 1 1 d . . .
H4A H 0.2413 0.7943 0.8197 0.036 Uiso 1 1 calc R . .
H4B H 0.3112 0.6902 0.8889 0.036 Uiso 1 1 calc R . .
H4C H 0.1707 0.7429 0.9430 0.036 Uiso 1 1 calc R . .

loop_
_atom_site_aniso_label
_atom_site_aniso_U_11
_atom_site_aniso_U_22
_atom_site_aniso_U_33
_atom_site_aniso_U_23
_atom_site_aniso_U_13
_atom_site_aniso_U_12
Pt1 0.01193(11) 0.01237(11) 0.01408(10) 0.00000(6) 0.00233(7) 0.00051(6)
Cl1 0.0126(6) 0.0261(6) 0.0238(5) 0.0044(5) 0.0037(5) 0.0025(4)
Cl2 0.0192(6) 0.0137(5) 0.0264(5) 0.0033(4) 0.0032(4) 0.0007(4)
S1 0.0127(6) 0.0148(5) 0.0159(5) 0.0009(4) 0.0020(4) 0.0000(4)
S2 0.0163(6) 0.0134(5) 0.0161(5) -0.0012(4) 0.0030(4) -0.0015(4)
O3 0.0171(17) 0.0246(17) 0.0166(14) 0.0014(14) 0.0022(12) -0.0014(14)
O6 0.0216(19) 0.0162(16) 0.0282(17) 0.0039(14) 0.0044(14) 0.0025(14)
C1 0.017(3) 0.018(2) 0.031(2) 0.004(2) 0.005(2) -0.0035(19)
C2 0.017(3) 0.021(2) 0.027(2) 0.002(2) 0.007(2) 0.008(2)
C3 0.030(3) 0.025(3) 0.022(2) 0.001(2) 0.012(2) 0.000(2)
C4 0.026(3) 0.021(2) 0.023(2) -0.001(2) 0.003(2) -0.005(2)

loop_
_atom_type_symbol
_atom_type_description
_atom_type_scat_dispersion_real
_atom_type_scat_dispersion_imag
_atom_type_scat_source
C C 0.0033 0.0016 'International Tables Vol C Tables 4.2.6.8 and 6.1.1.4'
H H 0.0000 0.0000 'International Tables Vol C Tables 4.2.6.8 and 6.1.1.4'
O O 0.0106 0.0060 'International Tables Vol C Tables 4.2.6.8 and 6.1.1.4'
S S 0.1246 0.1234 'International Tables Vol C Tables 4.2.6.8 and 6.1.1.4'
Cl Cl 0.1484 0.1585 'International Tables Vol C Tables 4.2.6.8 and 6.1.1.4'
Pt Pt -1.7033 8.3905 'International Tables Vol C Tables 4.2.6.8 and 6.1.1.4'

loop_
_geom_angle_atom_site_label_1
_geom_angle_atom_site_label_2
_geom_angle_atom_site_label_3
_geom_angle
_geom_angle_site_symmetry_1
_geom_angle_site_symmetry_3
_geom_angle_publ_flag
S2 Pt1 S1 91.24(4) . . yes
S2 Pt1 Cl1 88.63(4) . . ?
S1 Pt1 Cl1 174.91(4) . . ?
S2 Pt1 Cl2 176.10(4) . . ?
S1 Pt1 Cl2 92.58(4) . . ?
Cl1 Pt1 Cl2 87.49(4) . . yes
O3 S1 C1 108.2(2) . . ?
O3 S1 C2 109.5(2) . . ?
C1 S1 C2 100.1(2) . . ?
O3 S1 Pt1 112.74(14) . . ?
C1 S1 Pt1 113.42(16) . . ?
C2 S1 Pt1 112.07(16) . . ?
O6 S2 C4 107.8(2) . . ?
O6 S2 C3 108.3(2) . . ?
C4 S2 C3 102.7(2) . . ?
O6 S2 Pt1 117.52(14) . . ?
C4 S2 Pt1 111.29(16) . . ?
C3 S2 Pt1 108.13(16) . . ?
S1 C1 H1A 109.5 . . ?
S1 C1 H1B 109.5 . . ?
H1A C1 H1B 109.5 . . ?
S1 C1 H1C 109.5 . . ?
H1A C1 H1C 109.5 . . ?
H1B C1 H1C 109.5 . . ?
S1 C2 H2A 109.5 . . ?
S1 C2 H2B 109.5 . . ?
H2A C2 H2B 109.5 . . ?
S1 C2 H2C 109.5 . . ?
H2A C2 H2C 109.5 . . ?
H2B C2 H2C 109.5 . . ?
S2 C3 H3A 109.5 . . ?
S2 C3 H3B 109.5 . . ?
H3A C3 H3B 109.5 . . ?
S2 C3 H3C 109.5 . . ?
H3A C3 H3C 109.5 . . ?
H3B C3 H3C 109.5 . . ?
S2 C4 H4A 109.5 . . ?
S2 C4 H4B 109.5 . . ?
H4A C4 H4B 109.5 . . ?
S2 C4 H4C 109.5 . . ?
H4A C4 H4C 109.5 . . ?
H4B C4 H4C 109.5 . . ?

loop_
_geom_bond_atom_site_label_1
_geom_bond_atom_site_label_2
_geom_bond_distance
_geom_bond_site_symmetry_2
_geom_bond_publ_flag
Pt1 S2 2.2316(11) . yes
Pt1 S1 2.2517(11) . yes
Pt1 Cl1 2.3152(12) . yes
Pt1 Cl2 2.3211(11) . yes
S1 O3 1.473(3) . ?
S1 C1 1.768(4) . ?
S1 C2 1.771(4) . ?
S2 O6 1.465(3) . ?
S2 C4 1.767(5) . ?
S2 C3 1.772(5) . ?
C1 H1A 0.9800 . ?
C1 H1B 0.9800 . ?
C1 H1C 0.9800 . ?
C2 H2A 0.9800 . ?
C2 H2B 0.9800 . ?
C2 H2C 0.9800 . ?
C3 H3A 0.9800 . ?
C3 H3B 0.9800 . ?
C3 H3C 0.9800 . ?
C4 H4A 0.9800 . ?
C4 H4B 0.9800 . ?
C4 H4C 0.9800 . ?
